data_4131178
loop_
_publ_author_name
'Courtemanche, Marc-Andr\'e'
'Transue, Wesley J.'
'Cummins, Christopher C.'

_publ_section_title
;
 Phosphinidene Reactivity of a Transient Vanadium P\\tb N Complex.
;
_journal_issue 50
_journal_name_full 'Journal of the American Chemical Society'
_journal_page_first 16220
_journal_page_last 16223
_journal_paper_doi 10.1021/jacs.6b10545
_journal_volume 138
_journal_year 2016
_chemical_formula_sum 'C46 H58 N4 P S2 V'
_chemical_formula_weight 812.99
_space_group_crystal_system monoclinic
_space_group_IT_number 14
_space_group_name_Hall '-P 2ybc'
_space_group_name_H-M_alt 'P 1 21/c 1'
_atom_sites_solution_hydrogens geom
_atom_sites_solution_primary direct
_atom_sites_solution_secondary difmap
_audit_creation_method SHELXL-2014/7
_cell_angle_alpha 90
_cell_angle_beta 92.6160(10)
_cell_angle_gamma 90
_cell_formula_units_Z 4
_cell_length_a 14.6897(7)
_cell_length_b 11.2855(6)
_cell_length_c 26.2745(13)
_cell_measurement_reflns_used 9449
_cell_measurement_temperature 100(2)
_cell_measurement_theta_max 30.47
_cell_measurement_theta_min 2.43
_cell_volume 4351.3(4)
_computing_cell_refinement 'SAINT 7.46A (Bruker-AXS, 2011)'
_computing_data_collection 'APEX2 v2011.4.0 (Bruker-AXS, 2011)'
_computing_data_reduction 'SAINT 7.46A (Bruker-AXS, 2011)'
_computing_molecular_graphics 'Bruker SHELXTL'
_computing_publication_material 'Bruker SHELXTL'
_computing_structure_refinement 'SHELXL-2014/7 (Sheldrick, 2014)'
_computing_structure_solution 'SHELXS-97 (Sheldrick, 2008)'
_diffrn_ambient_temperature 100(2)
_diffrn_detector_area_resol_mean 8.3
_diffrn_measured_fraction_theta_full 0.997
_diffrn_measured_fraction_theta_max 0.991
_diffrn_measurement_device_type 'Bruker Smart APEX2 CCD'
_diffrn_measurement_method '\f and \w scans'
_diffrn_radiation_type MoK\a
_diffrn_radiation_wavelength 0.71073
_diffrn_reflns_av_R_equivalents 0.1008
_diffrn_reflns_av_unetI/netI 0.0310
_diffrn_reflns_Laue_measured_fraction_full 0.997
_diffrn_reflns_Laue_measured_fraction_max 0.991
_diffrn_reflns_limit_h_max 20
_diffrn_reflns_limit_h_min -17
_diffrn_reflns_limit_k_max 16
_diffrn_reflns_limit_k_min -16
_diffrn_reflns_limit_l_max 37
_diffrn_reflns_limit_l_min -37
_diffrn_reflns_number 260543
_diffrn_reflns_point_group_measured_fraction_full 0.997
_diffrn_reflns_point_group_measured_fraction_max 0.991
_diffrn_reflns_theta_full 25.242
_diffrn_reflns_theta_max 30.617
_diffrn_reflns_theta_min 1.388
_diffrn_source 'I\mS micro-focus sealed tube, multilayer optics'
_exptl_absorpt_coefficient_mu 0.397
_exptl_absorpt_correction_type multi-scan
_exptl_absorpt_process_details 'SADABS (Sheldrick, 2009)'
_exptl_crystal_colour red
_exptl_crystal_density_diffrn 1.241
_exptl_crystal_density_method 'not measured'
_exptl_crystal_description plate
_exptl_crystal_F_000 1728
_exptl_crystal_size_max 0.460
_exptl_crystal_size_mid 0.350
_exptl_crystal_size_min 0.160
_exptl_transmission_factor_max 0.7461
_exptl_transmission_factor_min 0.4843
_refine_diff_density_max 0.515
_refine_diff_density_min -0.756
_refine_diff_density_rms 0.063
_refine_ls_extinction_method none
_refine_ls_goodness_of_fit_ref 1.024
_refine_ls_hydrogen_treatment constr
_refine_ls_matrix_type full
_refine_ls_number_parameters 791
_refine_ls_number_reflns 13289
_refine_ls_number_restraints 3195
_refine_ls_restrained_S_all 0.938
_refine_ls_R_factor_all 0.0513
_refine_ls_R_factor_gt 0.0405
_refine_ls_shift/su_max 0.002
_refine_ls_shift/su_mean 0.000
_refine_ls_structure_factor_coef Fsqd
_refine_ls_weighting_details 'w=1/[\s^2^(Fo^2^)+(0.0466P)^2^+3.5958P] where P=(Fo^2^+2Fc^2^)/3'
_refine_ls_weighting_scheme calc
_refine_ls_wR_factor_gt 0.1022
_refine_ls_wR_factor_ref 0.1090
_reflns_Friedel_coverage 0.000
_reflns_number_gt 11170
_reflns_number_total 13289
_reflns_threshold_expression 'I > 2\s(I)'
_cod_data_source_file ja6b10545_si_002.cif
_cod_data_source_block X8_16026
_cod_original_sg_symbol_H-M 'P 21/c'
_cod_database_code 4131178
_shelx_shelxl_version_number 2014/7
_shelx_space_group_comment
; 
The symmetry employed for this shelxl refinement is uniquely defined 
by the following loop, which should always be used as a source of 
symmetry information in preference to the above space-group names. 
They are only intended as comments. 
;
_shelx_estimated_absorpt_t_min 0.838
_shelx_estimated_absorpt_t_max 0.939

loop_
_space_group_symop_operation_xyz
'x, y, z'
'-x, y+1/2, -z+1/2'
'-x, -y, -z'
'x, -y-1/2, z-1/2'

loop_
_atom_site_label
_atom_site_type_symbol
_atom_site_fract_x
_atom_site_fract_y
_atom_site_fract_z
_atom_site_U_iso_or_equiv
_atom_site_adp_type
_atom_site_occupancy
_atom_site_site_symmetry_order
_atom_site_calc_flag
_atom_site_refinement_flags_posn
_atom_site_refinement_flags_adp
_atom_site_refinement_flags_occupancy
_atom_site_disorder_assembly
_atom_site_disorder_group
V1 V 0.21729(2) 0.62218(2) 0.70815(2) 0.01131(5) Uani 1 1 d . U . . .
N7 N 0.19451(8) 0.65355(10) 0.76946(4) 0.0154(2) Uani 1 1 d . U . . .
P1 P 0.14540(3) 0.71102(4) 0.81980(2) 0.01974(8) Uani 1 1 d . U . . .
S1 S 0.11811(3) 0.57251(4) 0.87119(2) 0.02602(9) Uani 1 1 d . U . . .
S2 S 0.25059(3) 0.79239(3) 0.86482(2) 0.02339(8) Uani 1 1 d . U . . .
C1 C 0.22106(11) 0.51175(15) 0.89729(6) 0.0234(3) Uani 1 1 d . U . . .
C2 C 0.20900(14) 0.40034(17) 0.91802(7) 0.0318(4) Uani 1 1 d . U . . .
H2 H 0.1498 0.3663 0.9169 0.038 Uiso 1 1 calc R U . . .
C3 C 0.28206(15) 0.33664(18) 0.94058(7) 0.0372(4) Uani 1 1 d . U . . .
H3 H 0.2717 0.2618 0.9558 0.045 Uiso 1 1 calc R U . . .
C4 C 0.36790(14) 0.38218(17) 0.94060(7) 0.0337(4) Uani 1 1 d . U . . .
H4 H 0.4175 0.3379 0.9552 0.040 Uiso 1 1 calc R U . . .
C5 C 0.38399(12) 0.49495(15) 0.91910(6) 0.0254(3) Uani 1 1 d . U . . .
C6 C 0.30952(11) 0.56435(14) 0.89829(5) 0.0211(3) Uani 1 1 d . U . . .
C7 C 0.33126(11) 0.67915(14) 0.87942(5) 0.0207(3) Uani 1 1 d . U . . .
C8 C 0.42065(12) 0.71472(15) 0.87662(6) 0.0243(3) Uani 1 1 d . U . . .
H8 H 0.4338 0.7889 0.8615 0.029 Uiso 1 1 calc R U . . .
C9 C 0.49266(12) 0.64346(17) 0.89571(6) 0.0281(3) Uani 1 1 d . U . . .
H9 H 0.5539 0.6692 0.8933 0.034 Uiso 1 1 calc R U . . .
C10 C 0.47449(12) 0.53719(17) 0.91766(6) 0.0287(3) Uani 1 1 d . U . . .
H10 H 0.5231 0.4910 0.9321 0.034 Uiso 1 1 calc R U . . .
N1 N 0.10764(13) 0.58133(14) 0.67284(8) 0.0138(3) Uani 0.8467(12) 1 d D U P A 1
C11 C 0.11349(11) 0.49356(14) 0.63326(6) 0.0157(3) Uani 0.8467(12) 1 d D U P A 1
C12 C 0.10969(12) 0.37261(15) 0.64437(7) 0.0203(3) Uani 0.8467(12) 1 d D U P A 1
H12 H 0.1018 0.3478 0.6784 0.024 Uiso 0.8467(12) 1 calc R U P A 1
C13 C 0.11719(13) 0.28812(16) 0.60640(8) 0.0253(4) Uani 0.8467(12) 1 d D U P A 1
C14 C 0.12547(13) 0.32578(17) 0.55628(7) 0.0259(4) Uani 0.8467(12) 1 d D U P A 1
H14 H 0.1297 0.2685 0.5300 0.031 Uiso 0.8467(12) 1 calc R U P A 1
C15 C 0.12772(12) 0.44590(17) 0.54400(7) 0.0220(3) Uani 0.8467(12) 1 d D U P A 1
C16 C 0.1228(4) 0.5290(3) 0.58303(10) 0.0175(6) Uani 0.8467(12) 1 d D U P A 1
H16 H 0.1259 0.6110 0.5752 0.021 Uiso 0.8467(12) 1 calc R U P A 1
C131 C 0.1193(2) 0.1580(3) 0.61980(13) 0.0361(6) Uani 0.8467(12) 1 d D U P A 1
H13A H 0.1248 0.1110 0.5887 0.054 Uiso 0.8467(12) 1 calc R U P A 1
H13B H 0.1716 0.1420 0.6433 0.054 Uiso 0.8467(12) 1 calc R U P A 1
H13C H 0.0629 0.1365 0.6361 0.054 Uiso 0.8467(12) 1 calc R U P A 1
C151 C 0.1357(4) 0.4863(3) 0.48956(13) 0.0301(8) Uani 0.8467(12) 1 d D U P A 1
H15A H 0.1384 0.4169 0.4672 0.045 Uiso 0.8467(12) 1 calc R U P A 1
H15B H 0.0826 0.5347 0.4793 0.045 Uiso 0.8467(12) 1 calc R U P A 1
H15C H 0.1913 0.5333 0.4869 0.045 Uiso 0.8467(12) 1 calc R U P A 1
C17 C 0.01182(19) 0.6111(3) 0.68676(11) 0.0175(5) Uani 0.8467(12) 1 d D U P A 1
C171 C 0.00727(15) 0.74147(18) 0.70239(8) 0.0213(4) Uani 0.8467(12) 1 d D U P A 1
H17A H -0.0550 0.7609 0.7114 0.032 Uiso 0.8467(12) 1 calc R U P A 1
H17B H 0.0493 0.7555 0.7318 0.032 Uiso 0.8467(12) 1 calc R U P A 1
H17C H 0.0246 0.7915 0.6739 0.032 Uiso 0.8467(12) 1 calc R U P A 1
C172 C -0.01537(17) 0.5320(2) 0.73076(9) 0.0258(4) Uani 0.8467(12) 1 d D U P A 1
H17D H -0.0776 0.5513 0.7398 0.039 Uiso 0.8467(12) 1 calc R U P A 1
H17E H -0.0125 0.4487 0.7204 0.039 Uiso 0.8467(12) 1 calc R U P A 1
H17F H 0.0266 0.5453 0.7603 0.039 Uiso 0.8467(12) 1 calc R U P A 1
C173 C -0.05641(19) 0.5927(2) 0.64151(10) 0.0295(6) Uani 0.8467(12) 1 d D U P A 1
H17G H -0.1179 0.6128 0.6518 0.044 Uiso 0.8467(12) 1 calc R U P A 1
H17H H -0.0400 0.6439 0.6132 0.044 Uiso 0.8467(12) 1 calc R U P A 1
H17I H -0.0550 0.5097 0.6306 0.044 Uiso 0.8467(12) 1 calc R U P A 1
N2 N 0.26578(13) 0.75970(17) 0.67847(8) 0.0127(4) Uani 0.8467(12) 1 d D U P A 1
C21 C 0.24920(11) 0.77442(13) 0.62466(6) 0.0135(3) Uani 0.8467(12) 1 d D U P A 1
C22 C 0.17041(11) 0.82978(14) 0.60465(6) 0.0161(3) Uani 0.8467(12) 1 d D U P A 1
H22 H 0.1266 0.8587 0.6271 0.019 Uiso 0.8467(12) 1 calc R U P A 1
C23 C 0.15534(12) 0.84309(15) 0.55211(6) 0.0194(3) Uani 0.8467(12) 1 d D U P A 1
C24 C 0.22141(13) 0.80317(16) 0.51976(6) 0.0212(3) Uani 0.8467(12) 1 d D U P A 1
H24 H 0.2118 0.8125 0.4840 0.025 Uiso 0.8467(12) 1 calc R U P A 1
C25 C 0.30112(12) 0.74996(16) 0.53898(6) 0.0190(3) Uani 0.8467(12) 1 d D U P A 1
C26 C 0.31398(18) 0.7351(2) 0.59145(8) 0.0167(5) Uani 0.8467(12) 1 d D U P A 1
H26 H 0.3678 0.6975 0.6048 0.020 Uiso 0.8467(12) 1 calc R U P A 1
C231 C 0.06787(16) 0.8969(2) 0.52971(12) 0.0304(7) Uani 0.8467(12) 1 d D U P A 1
H23A H 0.0290 0.9203 0.5573 0.046 Uiso 0.8467(12) 1 calc R U P A 1
H23B H 0.0823 0.9668 0.5094 0.046 Uiso 0.8467(12) 1 calc R U P A 1
H23C H 0.0358 0.8385 0.5079 0.046 Uiso 0.8467(12) 1 calc R U P A 1
C251 C 0.37263(19) 0.7103(2) 0.50351(8) 0.0275(5) Uani 0.8467(12) 1 d D U P A 1
H25A H 0.4239 0.6750 0.5233 0.041 Uiso 0.8467(12) 1 calc R U P A 1
H25B H 0.3465 0.6515 0.4796 0.041 Uiso 0.8467(12) 1 calc R U P A 1
H25C H 0.3942 0.7787 0.4845 0.041 Uiso 0.8467(12) 1 calc R U P A 1
C27 C 0.30882(19) 0.8649(2) 0.70552(10) 0.0148(4) Uani 0.8467(12) 1 d D U P A 1
C271 C 0.37524(15) 0.82033(18) 0.74778(7) 0.0174(4) Uani 0.8467(12) 1 d D U P A 1
H27A H 0.4036 0.8881 0.7656 0.026 Uiso 0.8467(12) 1 calc R U P A 1
H27B H 0.3422 0.7724 0.7720 0.026 Uiso 0.8467(12) 1 calc R U P A 1
H27C H 0.4225 0.7719 0.7329 0.026 Uiso 0.8467(12) 1 calc R U P A 1
C272 C 0.23424(15) 0.94101(19) 0.72781(9) 0.0200(4) Uani 0.8467(12) 1 d D U P A 1
H27D H 0.2620 1.0095 0.7454 0.030 Uiso 0.8467(12) 1 calc R U P A 1
H27E H 0.1922 0.9686 0.7003 0.030 Uiso 0.8467(12) 1 calc R U P A 1
H27F H 0.2007 0.8938 0.7520 0.030 Uiso 0.8467(12) 1 calc R U P A 1
C273 C 0.36255(16) 0.9413(2) 0.66908(8) 0.0208(4) Uani 0.8467(12) 1 d D U P A 1
H27G H 0.3896 1.0087 0.6877 0.031 Uiso 0.8467(12) 1 calc R U P A 1
H27H H 0.4109 0.8935 0.6548 0.031 Uiso 0.8467(12) 1 calc R U P A 1
H27I H 0.3214 0.9703 0.6414 0.031 Uiso 0.8467(12) 1 calc R U P A 1
N3 N 0.30097(12) 0.49591(15) 0.70722(6) 0.0124(3) Uani 0.8467(12) 1 d D U P A 1
C31 C 0.36552(11) 0.49753(14) 0.66754(6) 0.0137(3) Uani 0.8467(12) 1 d D U P A 1
C32 C 0.45154(11) 0.54941(14) 0.67486(6) 0.0150(3) Uani 0.8467(12) 1 d D U P A 1
H32 H 0.4675 0.5877 0.7062 0.018 Uiso 0.8467(12) 1 calc R U P A 1
C33 C 0.51419(11) 0.54539(14) 0.63652(6) 0.0162(3) Uani 0.8467(12) 1 d D U P A 1
C34 C 0.48946(12) 0.48959(15) 0.59049(6) 0.0177(3) Uani 0.8467(12) 1 d D U P A 1
H34 H 0.5318 0.4866 0.5642 0.021 Uiso 0.8467(12) 1 calc R U P A 1
C35 C 0.40391(12) 0.43835(15) 0.58246(6) 0.0175(3) Uani 0.8467(12) 1 d D U P A 1
C36 C 0.34243(15) 0.44249(18) 0.62119(7) 0.0155(4) Uani 0.8467(12) 1 d D U P A 1
H36 H 0.2840 0.4074 0.6160 0.019 Uiso 0.8467(12) 1 calc R U P A 1
C331 C 0.60774(19) 0.6007(5) 0.64425(16) 0.0223(6) Uani 0.8467(12) 1 d D U P A 1
H33A H 0.6421 0.5893 0.6135 0.033 Uiso 0.8467(12) 1 calc R U P A 1
H33B H 0.6013 0.6856 0.6509 0.033 Uiso 0.8467(12) 1 calc R U P A 1
H33C H 0.6403 0.5629 0.6733 0.033 Uiso 0.8467(12) 1 calc R U P A 1
C351 C 0.37706(16) 0.37883(19) 0.53263(8) 0.0237(4) Uani 0.8467(12) 1 d D U P A 1
H35A H 0.3148 0.3482 0.5340 0.036 Uiso 0.8467(12) 1 calc R U P A 1
H35B H 0.3799 0.4364 0.5048 0.036 Uiso 0.8467(12) 1 calc R U P A 1
H35C H 0.4190 0.3132 0.5267 0.036 Uiso 0.8467(12) 1 calc R U P A 1
C37 C 0.3198(2) 0.4002(2) 0.74628(10) 0.0155(3) Uani 0.8467(12) 1 d D U P A 1
C371 C 0.23281(16) 0.3717(3) 0.77350(10) 0.0234(5) Uani 0.8467(12) 1 d D U P A 1
H37A H 0.2454 0.3095 0.7988 0.035 Uiso 0.8467(12) 1 calc R U P A 1
H37B H 0.2114 0.4431 0.7905 0.035 Uiso 0.8467(12) 1 calc R U P A 1
H37C H 0.1858 0.3443 0.7486 0.035 Uiso 0.8467(12) 1 calc R U P A 1
C372 C 0.39287(14) 0.4432(2) 0.78541(7) 0.0203(4) Uani 0.8467(12) 1 d D U P A 1
H37D H 0.4052 0.3810 0.8108 0.030 Uiso 0.8467(12) 1 calc R U P A 1
H37E H 0.4489 0.4614 0.7681 0.030 Uiso 0.8467(12) 1 calc R U P A 1
H37F H 0.3713 0.5146 0.8023 0.030 Uiso 0.8467(12) 1 calc R U P A 1
C373 C 0.35225(19) 0.28645(19) 0.72080(9) 0.0245(5) Uani 0.8467(12) 1 d D U P A 1
H37G H 0.3641 0.2254 0.7468 0.037 Uiso 0.8467(12) 1 calc R U P A 1
H37H H 0.3050 0.2585 0.6961 0.037 Uiso 0.8467(12) 1 calc R U P A 1
H37I H 0.4083 0.3027 0.7032 0.037 Uiso 0.8467(12) 1 calc R U P A 1
N4 N 0.1044(8) 0.6094(10) 0.6677(5) 0.0138(3) Uani 0.1533(12) 1 d D U P A 2
C41 C 0.1062(6) 0.6385(7) 0.6147(3) 0.0153(15) Uani 0.1533(12) 1 d D U P A 2
C42 C 0.0943(5) 0.7543(7) 0.5976(3) 0.0171(16) Uani 0.1533(12) 1 d D U P A 2
H42 H 0.0859 0.8161 0.6215 0.021 Uiso 0.1533(12) 1 calc R U P A 2
C43 C 0.0944(7) 0.7806(8) 0.5457(3) 0.0253(19) Uani 0.1533(12) 1 d D U P A 2
C44 C 0.1077(7) 0.6909(7) 0.5110(3) 0.0239(19) Uani 0.1533(12) 1 d D U P A 2
H44 H 0.1089 0.7093 0.4758 0.029 Uiso 0.1533(12) 1 calc R U P A 2
C45 C 0.1192(7) 0.5746(8) 0.5269(3) 0.0204(17) Uani 0.1533(12) 1 d D U P A 2
C46 C 0.119(2) 0.5503(13) 0.5791(4) 0.014(3) Uani 0.1533(12) 1 d D U P A 2
H46 H 0.1287 0.4711 0.5905 0.017 Uiso 0.1533(12) 1 calc R U P A 2
C431 C 0.0903(15) 0.9085(10) 0.5294(7) 0.0304(7) Uani 0.1533(12) 1 d D U P A 2
C451 C 0.124(3) 0.4754(16) 0.4888(7) 0.0301(8) Uani 0.1533(12) 1 d D U P A 2
C47 C 0.0104(11) 0.5894(12) 0.6876(6) 0.021(3) Uani 0.1533(12) 1 d D U P A 2
C471 C 0.0158(8) 0.4993(10) 0.7310(4) 0.021(2) Uani 0.1533(12) 1 d D U P A 2
H47A H -0.0452 0.4868 0.7437 0.032 Uiso 0.1533(12) 1 calc R U P A 2
H47B H 0.0394 0.4240 0.7185 0.032 Uiso 0.1533(12) 1 calc R U P A 2
H47C H 0.0565 0.5291 0.7587 0.032 Uiso 0.1533(12) 1 calc R U P A 2
C472 C -0.0268(8) 0.7069(9) 0.7068(4) 0.023(2) Uani 0.1533(12) 1 d D U P A 2
H47D H -0.0876 0.6944 0.7197 0.035 Uiso 0.1533(12) 1 calc R U P A 2
H47E H 0.0141 0.7377 0.7342 0.035 Uiso 0.1533(12) 1 calc R U P A 2
H47F H -0.0307 0.7641 0.6787 0.035 Uiso 0.1533(12) 1 calc R U P A 2
C473 C -0.0547(9) 0.5425(13) 0.6449(5) 0.029(3) Uani 0.1533(12) 1 d D U P A 2
H47G H -0.1152 0.5300 0.6582 0.043 Uiso 0.1533(12) 1 calc R U P A 2
H47H H -0.0590 0.6004 0.6171 0.043 Uiso 0.1533(12) 1 calc R U P A 2
H47I H -0.0313 0.4673 0.6321 0.043 Uiso 0.1533(12) 1 calc R U P A 2
N5 N 0.2896(8) 0.7355(8) 0.6801(5) 0.013(2) Uani 0.1533(12) 1 d D U P A 2
C51 C 0.3560(5) 0.6996(7) 0.6442(3) 0.0146(14) Uani 0.1533(12) 1 d D U P A 2
C52 C 0.4433(5) 0.6650(6) 0.6601(3) 0.0135(14) Uani 0.1533(12) 1 d D U P A 2
H52 H 0.4598 0.6636 0.6955 0.016 Uiso 0.1533(12) 1 calc R U P A 2
C53 C 0.5073(5) 0.6322(7) 0.6253(3) 0.0164(15) Uani 0.1533(12) 1 d D U P A 2
C54 C 0.4826(5) 0.6339(8) 0.5737(3) 0.0174(16) Uani 0.1533(12) 1 d D U P A 2
H54 H 0.5255 0.6110 0.5496 0.021 Uiso 0.1533(12) 1 calc R U P A 2
C55 C 0.3956(6) 0.6686(9) 0.5570(3) 0.0191(16) Uani 0.1533(12) 1 d D U P A 2
C56 C 0.3318(8) 0.7022(11) 0.5928(3) 0.014(2) Uani 0.1533(12) 1 d D U P A 2
H56 H 0.2723 0.7267 0.5816 0.016 Uiso 0.1533(12) 1 calc R U P A 2
C531 C 0.6010(11) 0.591(3) 0.6434(8) 0.0223(6) Uani 0.1533(12) 1 d D U P A 2
C551 C 0.3700(12) 0.6737(14) 0.5011(4) 0.0275(5) Uani 0.1533(12) 1 d D U P A 2
C57 C 0.3020(10) 0.8622(13) 0.6978(6) 0.031(4) Uani 0.1533(12) 1 d D U P A 2
C571 C 0.2112(7) 0.9125(10) 0.7152(5) 0.023(2) Uani 0.1533(12) 1 d D U P A 2
H57A H 0.2201 0.9945 0.7265 0.034 Uiso 0.1533(12) 1 calc R U P A 2
H57B H 0.1658 0.9103 0.6866 0.034 Uiso 0.1533(12) 1 calc R U P A 2
H57C H 0.1897 0.8646 0.7433 0.034 Uiso 0.1533(12) 1 calc R U P A 2
C572 C 0.3713(9) 0.8669(13) 0.7425(6) 0.043(4) Uani 0.1533(12) 1 d D U P A 2
H57D H 0.3791 0.9492 0.7538 0.064 Uiso 0.1533(12) 1 calc R U P A 2
H57E H 0.3498 0.8188 0.7705 0.064 Uiso 0.1533(12) 1 calc R U P A 2
H57F H 0.4298 0.8359 0.7318 0.064 Uiso 0.1533(12) 1 calc R U P A 2
C573 C 0.3333(12) 0.9416(13) 0.6545(6) 0.053(4) Uani 0.1533(12) 1 d D U P A 2
H57G H 0.3407 1.0231 0.6669 0.080 Uiso 0.1533(12) 1 calc R U P A 2
H57H H 0.3915 0.9125 0.6427 0.080 Uiso 0.1533(12) 1 calc R U P A 2
H57I H 0.2875 0.9399 0.6262 0.080 Uiso 0.1533(12) 1 calc R U P A 2
N6 N 0.2735(6) 0.4686(8) 0.7063(3) 0.0099(16) Uani 0.1533(12) 1 d D U P A 2
C61 C 0.2590(5) 0.3976(6) 0.6623(3) 0.0102(13) Uani 0.1533(12) 1 d D U P A 2
C62 C 0.1894(5) 0.3126(6) 0.6599(3) 0.0158(15) Uani 0.1533(12) 1 d D U P A 2
H62 H 0.1500 0.3059 0.6874 0.019 Uiso 0.1533(12) 1 calc R U P A 2
C63 C 0.1766(6) 0.2379(7) 0.6181(3) 0.0207(17) Uani 0.1533(12) 1 d D U P A 2
C64 C 0.2360(6) 0.2478(8) 0.5782(3) 0.0192(16) Uani 0.1533(12) 1 d D U P A 2
H64 H 0.2288 0.1965 0.5496 0.023 Uiso 0.1533(12) 1 calc R U P A 2
C65 C 0.3050(6) 0.3315(7) 0.5798(3) 0.0164(15) Uani 0.1533(12) 1 d D U P A 2
C66 C 0.3164(7) 0.4070(9) 0.6219(3) 0.0114(18) Uani 0.1533(12) 1 d D U P A 2
H66 H 0.3634 0.4647 0.6228 0.014 Uiso 0.1533(12) 1 calc R U P A 2
C631 C 0.0984(12) 0.1510(18) 0.6139(8) 0.0361(6) Uani 0.1533(12) 1 d D U P A 2
C651 C 0.3669(9) 0.3403(12) 0.5360(5) 0.0237(4) Uani 0.1533(12) 1 d D U P A 2
C67 C 0.3236(10) 0.4083(13) 0.7508(6) 0.0155(3) Uani 0.1533(12) 1 d D U P A 2
C671 C 0.3857(7) 0.4978(10) 0.7789(4) 0.0214(19) Uani 0.1533(12) 1 d D U P A 2
H67A H 0.4180 0.4587 0.8077 0.032 Uiso 0.1533(12) 1 calc R U P A 2
H67B H 0.4300 0.5290 0.7556 0.032 Uiso 0.1533(12) 1 calc R U P A 2
H67C H 0.3489 0.5631 0.7915 0.032 Uiso 0.1533(12) 1 calc R U P A 2
C672 C 0.2535(8) 0.3583(13) 0.7868(5) 0.025(3) Uani 0.1533(12) 1 d D U P A 2
H67D H 0.2854 0.3192 0.8158 0.037 Uiso 0.1533(12) 1 calc R U P A 2
H67E H 0.2160 0.4231 0.7993 0.037 Uiso 0.1533(12) 1 calc R U P A 2
H67F H 0.2144 0.3008 0.7684 0.037 Uiso 0.1533(12) 1 calc R U P A 2
C673 C 0.3812(9) 0.3059(10) 0.7321(5) 0.025(3) Uani 0.1533(12) 1 d D U P A 2
H67G H 0.4132 0.2677 0.7612 0.037 Uiso 0.1533(12) 1 calc R U P A 2
H67H H 0.3416 0.2480 0.7142 0.037 Uiso 0.1533(12) 1 calc R U P A 2
H67I H 0.4258 0.3363 0.7087 0.037 Uiso 0.1533(12) 1 calc R U P A 2

loop_
_atom_site_aniso_label
_atom_site_aniso_U_11
_atom_site_aniso_U_22
_atom_site_aniso_U_33
_atom_site_aniso_U_23
_atom_site_aniso_U_13
_atom_site_aniso_U_12
V1 0.01068(11) 0.01059(10) 0.01276(10) 0.00022(7) 0.00151(7) 0.00002(8)
N7 0.0147(6) 0.0153(5) 0.0164(5) 0.0002(4) 0.0020(4) 0.0000(4)
P1 0.01982(19) 0.02318(18) 0.01657(16) -0.00247(13) 0.00461(13) 0.00299(14)
S1 0.0223(2) 0.0363(2) 0.01999(16) 0.00418(15) 0.00678(13) -0.00339(16)
S2 0.0313(2) 0.01977(17) 0.01905(16) -0.00590(13) 0.00077(13) 0.00085(15)
C1 0.0266(8) 0.0270(7) 0.0171(6) 0.0011(5) 0.0053(5) -0.0008(6)
C2 0.0341(10) 0.0312(9) 0.0308(8) 0.0068(7) 0.0072(7) -0.0059(7)
C3 0.0464(11) 0.0289(9) 0.0366(9) 0.0107(7) 0.0058(8) -0.0002(8)
C4 0.0399(10) 0.0307(9) 0.0305(8) 0.0056(7) 0.0042(7) 0.0062(8)
C5 0.0299(8) 0.0273(8) 0.0191(6) -0.0013(6) 0.0036(5) 0.0044(6)
C6 0.0258(8) 0.0234(7) 0.0144(6) -0.0028(5) 0.0047(5) -0.0006(6)
C7 0.0265(8) 0.0227(7) 0.0131(5) -0.0043(5) 0.0018(5) 0.0003(6)
C8 0.0283(8) 0.0258(7) 0.0188(6) -0.0058(5) 0.0028(5) -0.0048(6)
C9 0.0244(8) 0.0361(9) 0.0241(7) -0.0075(6) 0.0033(6) -0.0021(7)
C10 0.0268(8) 0.0359(9) 0.0236(7) -0.0051(6) 0.0030(6) 0.0057(7)
N1 0.0117(6) 0.0135(9) 0.0163(7) -0.0006(6) 0.0007(4) -0.0008(6)
C11 0.0113(7) 0.0152(7) 0.0205(7) -0.0030(6) -0.0010(5) -0.0001(5)
C12 0.0171(8) 0.0159(7) 0.0278(8) -0.0012(6) -0.0016(6) -0.0015(6)
C13 0.0194(9) 0.0166(8) 0.0394(10) -0.0059(7) -0.0031(7) -0.0023(7)
C14 0.0209(9) 0.0231(8) 0.0331(9) -0.0141(7) -0.0046(7) 0.0020(7)
C15 0.0175(8) 0.0259(9) 0.0223(8) -0.0079(7) -0.0037(6) 0.0020(7)
C16 0.0151(13) 0.0168(11) 0.0204(10) -0.0023(8) -0.0016(8) 0.0009(10)
C131 0.0352(17) 0.0156(8) 0.0573(15) -0.0059(9) -0.0005(12) -0.0023(10)
C151 0.030(2) 0.0409(12) 0.0197(7) -0.0094(7) -0.0023(8) 0.0050(11)
C17 0.0116(9) 0.0204(11) 0.0205(10) -0.0021(7) 0.0008(7) -0.0009(8)
C171 0.0169(10) 0.0207(9) 0.0266(9) -0.0025(7) 0.0037(7) 0.0048(7)
C172 0.0202(12) 0.0265(11) 0.0313(10) 0.0002(8) 0.0086(9) -0.0061(9)
C173 0.0151(10) 0.0406(14) 0.0322(11) -0.0112(11) -0.0039(7) 0.0041(11)
N2 0.0130(9) 0.0103(7) 0.0148(7) 0.0014(6) 0.0010(6) -0.0003(6)
C21 0.0146(7) 0.0110(6) 0.0150(6) 0.0018(5) 0.0014(5) -0.0005(5)
C22 0.0165(8) 0.0143(7) 0.0177(7) 0.0014(5) 0.0017(5) 0.0032(6)
C23 0.0203(8) 0.0179(7) 0.0198(7) 0.0034(6) -0.0010(6) 0.0053(6)
C24 0.0255(9) 0.0211(8) 0.0170(7) 0.0058(6) 0.0018(6) 0.0065(7)
C25 0.0213(8) 0.0190(7) 0.0171(7) 0.0043(6) 0.0043(6) 0.0054(6)
C26 0.0167(11) 0.0162(12) 0.0172(8) 0.0033(7) 0.0015(6) 0.0036(8)
C231 0.0268(18) 0.0375(11) 0.0263(8) 0.0038(8) -0.0051(10) 0.0151(10)
C251 0.0307(9) 0.0340(14) 0.0185(7) 0.0062(8) 0.0081(6) 0.0138(11)
C27 0.0141(10) 0.0110(8) 0.0194(8) -0.0007(7) 0.0017(7) -0.0013(7)
C271 0.0165(9) 0.0168(9) 0.0187(7) -0.0014(7) -0.0018(6) -0.0013(8)
C272 0.0188(10) 0.0141(10) 0.0272(10) -0.0038(7) 0.0018(7) 0.0013(7)
C273 0.0210(10) 0.0168(8) 0.0245(9) 0.0031(7) 0.0013(7) -0.0057(7)
N3 0.0119(9) 0.0115(7) 0.0138(6) 0.0012(5) 0.0016(6) 0.0002(6)
C31 0.0146(7) 0.0117(6) 0.0149(6) 0.0017(5) 0.0016(5) 0.0029(5)
C32 0.0161(8) 0.0123(7) 0.0168(7) -0.0005(5) 0.0016(5) 0.0017(5)
C33 0.0152(8) 0.0133(7) 0.0204(7) 0.0021(6) 0.0021(5) 0.0021(6)
C34 0.0179(8) 0.0178(7) 0.0178(7) 0.0007(6) 0.0040(5) 0.0035(6)
C35 0.0188(8) 0.0178(7) 0.0159(7) -0.0018(6) 0.0013(5) 0.0036(6)
C36 0.0139(10) 0.0153(9) 0.0174(7) -0.0007(6) 0.0008(6) 0.0006(7)
C331 0.0168(9) 0.0208(13) 0.0295(7) -0.0016(7) 0.0052(6) -0.0022(9)
C351 0.0237(9) 0.0295(12) 0.0180(7) -0.0077(8) 0.0030(6) 0.0016(9)
C37 0.0170(7) 0.0135(7) 0.0160(8) 0.0016(6) 0.0009(5) 0.0024(5)
C371 0.0212(12) 0.0243(10) 0.0249(11) 0.0095(9) 0.0040(9) -0.0014(9)
C372 0.0219(9) 0.0230(9) 0.0158(7) 0.0025(7) -0.0016(6) 0.0013(8)
C373 0.0399(14) 0.0123(8) 0.0213(11) 0.0022(7) 0.0032(9) 0.0056(9)
N4 0.0117(6) 0.0135(9) 0.0163(7) -0.0006(6) 0.0007(4) -0.0008(6)
C41 0.016(4) 0.015(3) 0.015(3) -0.004(2) -0.001(2) 0.004(3)
C42 0.017(4) 0.018(3) 0.016(3) 0.000(2) 0.001(3) 0.006(3)
C43 0.030(5) 0.030(4) 0.016(3) 0.002(3) -0.001(3) 0.011(3)
C44 0.029(5) 0.028(4) 0.015(3) 0.004(3) -0.002(3) 0.010(3)
C45 0.017(4) 0.030(4) 0.013(3) -0.001(3) -0.003(3) 0.006(3)
C46 0.021(7) 0.015(5) 0.008(4) -0.004(3) 0.000(3) 0.003(4)
C431 0.0268(18) 0.0375(11) 0.0263(8) 0.0038(8) -0.0051(10) 0.0151(10)
C451 0.030(2) 0.0409(12) 0.0197(7) -0.0094(7) -0.0023(8) 0.0050(11)
C47 0.016(5) 0.020(5) 0.028(5) -0.004(4) 0.003(3) -0.001(3)
C471 0.009(5) 0.025(5) 0.030(4) 0.003(4) 0.006(4) 0.001(4)
C472 0.020(5) 0.026(5) 0.024(5) 0.000(4) 0.002(4) 0.006(4)
C473 0.011(5) 0.050(8) 0.026(5) -0.010(5) 0.002(3) -0.002(5)
N5 0.012(4) 0.015(4) 0.014(3) -0.002(3) 0.001(3) 0.000(3)
C51 0.013(3) 0.012(3) 0.018(3) -0.003(2) 0.003(2) -0.001(2)
C52 0.013(3) 0.011(3) 0.017(3) 0.001(3) 0.003(2) -0.002(2)
C53 0.015(3) 0.015(4) 0.019(3) 0.000(3) 0.007(2) -0.001(3)
C54 0.018(3) 0.018(4) 0.017(3) -0.002(3) 0.008(2) -0.002(3)
C55 0.021(4) 0.021(4) 0.016(3) 0.001(3) 0.008(2) 0.000(3)
C56 0.014(5) 0.014(6) 0.013(3) 0.002(3) 0.006(3) -0.005(3)
C531 0.0168(9) 0.0208(13) 0.0295(7) -0.0016(7) 0.0052(6) -0.0022(9)
C551 0.0307(9) 0.0340(14) 0.0185(7) 0.0062(8) 0.0081(6) 0.0138(11)
C57 0.021(6) 0.023(5) 0.049(7) -0.015(4) 0.016(5) -0.003(4)
C571 0.025(5) 0.013(5) 0.031(6) 0.000(4) 0.011(4) -0.003(4)
C572 0.027(6) 0.034(8) 0.067(7) -0.025(6) 0.010(5) 0.000(6)
C573 0.056(10) 0.035(6) 0.072(9) -0.005(6) 0.040(7) -0.007(6)
N6 0.007(4) 0.009(3) 0.014(3) -0.003(2) 0.003(2) -0.002(2)
C61 0.006(3) 0.010(3) 0.016(3) -0.001(2) 0.004(2) 0.000(2)
C62 0.012(3) 0.012(3) 0.023(3) 0.001(3) 0.001(3) -0.001(3)
C63 0.027(4) 0.009(3) 0.026(4) -0.003(3) 0.001(3) 0.002(3)
C64 0.020(4) 0.017(3) 0.020(3) -0.007(3) -0.001(3) 0.003(3)
C65 0.019(4) 0.015(3) 0.015(3) -0.005(3) 0.000(2) 0.004(3)
C66 0.009(4) 0.014(4) 0.012(3) -0.006(3) 0.004(3) 0.002(3)
C631 0.0352(17) 0.0156(8) 0.0573(15) -0.0059(9) -0.0005(12) -0.0023(10)
C651 0.0237(9) 0.0295(12) 0.0180(7) -0.0077(8) 0.0030(6) 0.0016(9)
C67 0.0170(7) 0.0135(7) 0.0160(8) 0.0016(6) 0.0009(5) 0.0024(5)
C671 0.017(4) 0.024(4) 0.022(4) -0.004(4) -0.005(3) 0.007(4)
C672 0.016(5) 0.035(6) 0.023(6) 0.001(4) 0.005(4) 0.003(5)
C673 0.031(6) 0.025(5) 0.017(5) -0.003(4) -0.001(4) 0.009(4)

loop_
_atom_type_symbol
_atom_type_description
_atom_type_scat_dispersion_real
_atom_type_scat_dispersion_imag
_atom_type_scat_source
C C 0.0033 0.0016 'International Tables Vol C Tables 4.2.6.8 and 6.1.1.4'
H H 0.0000 0.0000 'International Tables Vol C Tables 4.2.6.8 and 6.1.1.4'
N N 0.0061 0.0033 'International Tables Vol C Tables 4.2.6.8 and 6.1.1.4'
P P 0.1023 0.0942 'International Tables Vol C Tables 4.2.6.8 and 6.1.1.4'
S S 0.1246 0.1234 'International Tables Vol C Tables 4.2.6.8 and 6.1.1.4'
V V 0.3005 0.5294 'International Tables Vol C Tables 4.2.6.8 and 6.1.1.4'

loop_
_geom_angle_atom_site_label_1
_geom_angle_atom_site_label_2
_geom_angle_atom_site_label_3
_geom_angle
N7 V1 N5 112.2(3)
N7 V1 N1 108.54(7)
N7 V1 N3 109.11(7)
N1 V1 N3 110.69(7)
N7 V1 N2 108.33(8)
N1 V1 N2 109.16(8)
N3 V1 N2 110.94(8)
N7 V1 N6 108.4(3)
N5 V1 N6 111.1(4)
N7 V1 N4 109.6(4)
N5 V1 N4 109.2(5)
N6 V1 N4 106.1(4)
P1 N7 V1 161.00(8)
N7 P1 S2 106.34(5)
N7 P1 S1 108.69(5)
S2 P1 S1 96.83(2)
C1 S1 P1 110.49(6)
C7 S2 P1 105.81(5)
C2 C1 C6 120.20(16)
C2 C1 S1 112.44(13)
C6 C1 S1 127.36(12)
C1 C2 C3 121.54(18)
C1 C2 H2 119.2
C3 C2 H2 119.2
C4 C3 C2 119.87(17)
C4 C3 H3 120.1
C2 C3 H3 120.1
C3 C4 C5 120.68(18)
C3 C4 H4 119.7
C5 C4 H4 119.7
C10 C5 C4 119.18(16)
C10 C5 C6 120.51(16)
C4 C5 C6 120.31(16)
C1 C6 C7 126.05(15)
C1 C6 C5 117.26(15)
C7 C6 C5 116.68(15)
C8 C7 C6 120.75(15)
C8 C7 S2 114.05(12)
C6 C7 S2 124.82(12)
C7 C8 C9 121.23(16)
C7 C8 H8 119.4
C9 C8 H8 119.4
C10 C9 C8 119.79(16)
C10 C9 H9 120.1
C8 C9 H9 120.1
C9 C10 C5 120.69(17)
C9 C10 H10 119.7
C5 C10 H10 119.7
C11 N1 C17 114.51(18)
C11 N1 V1 116.54(12)
C17 N1 V1 127.88(17)
C16 C11 C12 119.02(19)
C16 C11 N1 119.90(18)
C12 C11 N1 121.07(15)
C13 C12 C11 121.04(17)
C13 C12 H12 119.5
C11 C12 H12 119.5
C12 C13 C14 118.85(17)
C12 C13 C131 120.1(2)
C14 C13 C131 121.0(2)
C15 C14 C13 121.26(16)
C15 C14 H14 119.4
C13 C14 H14 119.4
C16 C15 C14 118.8(2)
C16 C15 C151 120.2(2)
C14 C15 C151 121.06(18)
C11 C16 C15 121.0(3)
C11 C16 H16 119.5
C15 C16 H16 119.5
C13 C131 H13A 109.5
C13 C131 H13B 109.5
H13A C131 H13B 109.5
C13 C131 H13C 109.5
H13A C131 H13C 109.5
H13B C131 H13C 109.5
C15 C151 H15A 109.5
C15 C151 H15B 109.5
H15A C151 H15B 109.5
C15 C151 H15C 109.5
H15A C151 H15C 109.5
H15B C151 H15C 109.5
N1 C17 C172 109.4(2)
N1 C17 C171 109.4(2)
C172 C17 C171 110.0(2)
N1 C17 C173 111.5(2)
C172 C17 C173 108.9(2)
C171 C17 C173 107.7(2)
C17 C171 H17A 109.5
C17 C171 H17B 109.5
H17A C171 H17B 109.5
C17 C171 H17C 109.5
H17A C171 H17C 109.5
H17B C171 H17C 109.5
C17 C172 H17D 109.5
C17 C172 H17E 109.5
H17D C172 H17E 109.5
C17 C172 H17F 109.5
H17D C172 H17F 109.5
H17E C172 H17F 109.5
C17 C173 H17G 109.5
C17 C173 H17H 109.5
H17G C173 H17H 109.5
C17 C173 H17I 109.5
H17G C173 H17I 109.5
H17H C173 H17I 109.5
C21 N2 C27 115.00(17)
C21 N2 V1 116.86(13)
C27 N2 V1 127.56(16)
C26 C21 C22 119.01(15)
C26 C21 N2 119.40(16)
C22 C21 N2 121.57(15)
C23 C22 C21 120.76(15)
C23 C22 H22 119.6
C21 C22 H22 119.6
C24 C23 C22 119.00(15)
C24 C23 C231 119.63(18)
C22 C23 C231 121.36(18)
C25 C24 C23 121.10(15)
C25 C24 H24 119.4
C23 C24 H24 119.4
C24 C25 C26 119.03(17)
C24 C25 C251 120.27(16)
C26 C25 C251 120.69(18)
C21 C26 C25 121.06(19)
C21 C26 H26 119.5
C25 C26 H26 119.5
C23 C231 H23A 109.5
C23 C231 H23B 109.5
H23A C231 H23B 109.5
C23 C231 H23C 109.5
H23A C231 H23C 109.5
H23B C231 H23C 109.5
C25 C251 H25A 109.5
C25 C251 H25B 109.5
H25A C251 H25B 109.5
C25 C251 H25C 109.5
H25A C251 H25C 109.5
H25B C251 H25C 109.5
N2 C27 C271 108.88(19)
N2 C27 C272 109.3(2)
C271 C27 C272 110.55(19)
N2 C27 C273 111.40(19)
C271 C27 C273 107.97(19)
C272 C27 C273 108.74(19)
C27 C271 H27A 109.5
C27 C271 H27B 109.5
H27A C271 H27B 109.5
C27 C271 H27C 109.5
H27A C271 H27C 109.5
H27B C271 H27C 109.5
C27 C272 H27D 109.5
C27 C272 H27E 109.5
H27D C272 H27E 109.5
C27 C272 H27F 109.5
H27D C272 H27F 109.5
H27E C272 H27F 109.5
C27 C273 H27G 109.5
C27 C273 H27H 109.5
H27G C273 H27H 109.5
C27 C273 H27I 109.5
H27G C273 H27I 109.5
H27H C273 H27I 109.5
C31 N3 C37 113.30(17)
C31 N3 V1 116.83(11)
C37 N3 V1 129.29(15)
C36 C31 C32 119.27(15)
C36 C31 N3 118.95(16)
C32 C31 N3 121.75(14)
C33 C32 C31 120.58(15)
C33 C32 H32 119.7
C31 C32 H32 119.7
C32 C33 C34 119.05(15)
C32 C33 C331 120.9(2)
C34 C33 C331 120.0(2)
C35 C34 C33 121.08(15)
C35 C34 H34 119.5
C33 C34 H34 119.5
C34 C35 C36 119.14(16)
C34 C35 C351 121.05(16)
C36 C35 C351 119.81(17)
C35 C36 C31 120.88(18)
C35 C36 H36 119.6
C31 C36 H36 119.6
C33 C331 H33A 109.5
C33 C331 H33B 109.5
H33A C331 H33B 109.5
C33 C331 H33C 109.5
H33A C331 H33C 109.5
H33B C331 H33C 109.5
C35 C351 H35A 109.5
C35 C351 H35B 109.5
H35A C351 H35B 109.5
C35 C351 H35C 109.5
H35A C351 H35C 109.5
H35B C351 H35C 109.5
N3 C37 C371 109.8(2)
N3 C37 C372 109.4(2)
C371 C37 C372 109.2(2)
N3 C37 C373 110.7(2)
C371 C37 C373 108.1(2)
C372 C37 C373 109.6(2)
C37 C371 H37A 109.5
C37 C371 H37B 109.5
H37A C371 H37B 109.5
C37 C371 H37C 109.5
H37A C371 H37C 109.5
H37B C371 H37C 109.5
C37 C372 H37D 109.5
C37 C372 H37E 109.5
H37D C372 H37E 109.5
C37 C372 H37F 109.5
H37D C372 H37F 109.5
H37E C372 H37F 109.5
C37 C373 H37G 109.5
C37 C373 H37H 109.5
H37G C373 H37H 109.5
C37 C373 H37I 109.5
H37G C373 H37I 109.5
H37H C373 H37I 109.5
C41 N4 C47 115.3(10)
C41 N4 V1 117.7(7)
C47 N4 V1 126.3(9)
C46 C41 C42 118.6(8)
C46 C41 N4 119.9(9)
C42 C41 N4 121.4(8)
C41 C42 C43 120.6(7)
C41 C42 H42 119.7
C43 C42 H42 119.7
C44 C43 C42 119.7(7)
C44 C43 C431 121.3(9)
C42 C43 C431 118.7(9)
C43 C44 C45 120.9(7)
C43 C44 H44 119.5
C45 C44 H44 119.5
C44 C45 C46 118.5(8)
C44 C45 C451 120.9(10)
C46 C45 C451 120.5(10)
C41 C46 C45 121.7(11)
C41 C46 H46 119.2
C45 C46 H46 119.2
N4 C47 C471 109.9(10)
N4 C47 C472 109.2(10)
C471 C47 C472 109.9(10)
N4 C47 C473 110.1(10)
C471 C47 C473 109.0(10)
C472 C47 C473 108.7(10)
C47 C471 H47A 109.5
C47 C471 H47B 109.5
H47A C471 H47B 109.5
C47 C471 H47C 109.5
H47A C471 H47C 109.5
H47B C471 H47C 109.5
C47 C472 H47D 109.5
C47 C472 H47E 109.5
H47D C472 H47E 109.5
C47 C472 H47F 109.5
H47D C472 H47F 109.5
H47E C472 H47F 109.5
C47 C473 H47G 109.5
C47 C473 H47H 109.5
H47G C473 H47H 109.5
C47 C473 H47I 109.5
H47G C473 H47I 109.5
H47H C473 H47I 109.5
C51 N5 C57 113.1(9)
C51 N5 V1 119.0(6)
C57 N5 V1 126.7(8)
C56 C51 C52 119.6(8)
C56 C51 N5 118.7(8)
C52 C51 N5 121.7(8)
C51 C52 C53 121.3(7)
C51 C52 H52 119.3
C53 C52 H52 119.3
C54 C53 C52 119.0(7)
C54 C53 C531 120.5(10)
C52 C53 C531 120.5(10)
C53 C54 C55 120.6(7)
C53 C54 H54 119.7
C55 C54 H54 119.7
C54 C55 C56 119.7(7)
C54 C55 C551 120.4(8)
C56 C55 C551 119.9(9)
C51 C56 C55 119.8(9)
C51 C56 H56 120.1
C55 C56 H56 120.1
N5 C57 C572 109.7(10)
N5 C57 C573 111.1(10)
C572 C57 C573 109.8(10)
N5 C57 C571 110.3(10)
C572 C57 C571 108.6(10)
C573 C57 C571 107.3(10)
C57 C571 H57A 109.5
C57 C571 H57B 109.5
H57A C571 H57B 109.5
C57 C571 H57C 109.5
H57A C571 H57C 109.5
H57B C571 H57C 109.5
C57 C572 H57D 109.5
C57 C572 H57E 109.5
H57D C572 H57E 109.5
C57 C572 H57F 109.5
H57D C572 H57F 109.5
H57E C572 H57F 109.5
C57 C573 H57G 109.5
C57 C573 H57H 109.5
H57G C573 H57H 109.5
C57 C573 H57I 109.5
H57G C573 H57I 109.5
H57H C573 H57I 109.5
C61 N6 C67 115.2(8)
C61 N6 V1 118.9(6)
C67 N6 V1 125.4(7)
C66 C61 C62 118.9(7)
C66 C61 N6 120.5(7)
C62 C61 N6 120.5(7)
C63 C62 C61 121.6(7)
C63 C62 H62 119.2
C61 C62 H62 119.2
C62 C63 C64 118.5(7)
C62 C63 C631 121.8(9)
C64 C63 C631 119.6(9)
C65 C64 C63 120.8(7)
C65 C64 H64 119.6
C63 C64 H64 119.6
C64 C65 C66 120.0(7)
C64 C65 C651 119.4(7)
C66 C65 C651 120.7(8)
C61 C66 C65 120.2(8)
C61 C66 H66 119.9
C65 C66 H66 119.9
N6 C67 C673 110.3(10)
N6 C67 C671 109.6(10)
C673 C67 C671 109.2(10)
N6 C67 C672 109.0(10)
C673 C67 C672 108.5(10)
C671 C67 C672 110.3(10)
C67 C671 H67A 109.5
C67 C671 H67B 109.5
H67A C671 H67B 109.5
C67 C671 H67C 109.5
H67A C671 H67C 109.5
H67B C671 H67C 109.5
C67 C672 H67D 109.5
C67 C672 H67E 109.5
H67D C672 H67E 109.5
C67 C672 H67F 109.5
H67D C672 H67F 109.5
H67E C672 H67F 109.5
C67 C673 H67G 109.5
C67 C673 H67H 109.5
H67G C673 H67H 109.5
C67 C673 H67I 109.5
H67G C673 H67I 109.5
H67H C673 H67I 109.5

loop_
_geom_bond_atom_site_label_1
_geom_bond_atom_site_label_2
_geom_bond_distance
V1 N7 1.6973(11)
V1 N5 1.839(12)
V1 N1 1.879(2)
V1 N3 1.8828(18)
V1 N2 1.891(2)
V1 N6 1.921(9)
V1 N4 1.934(13)
N7 P1 1.6668(12)
P1 S2 2.1126(6)
P1 S1 2.1158(6)
S1 C1 1.7701(17)
S2 C7 1.7730(16)
C1 C2 1.385(2)
C1 C6 1.428(2)
C2 C3 1.401(3)
C2 H2 0.9500
C3 C4 1.362(3)
C3 H3 0.9500
C4 C5 1.417(2)
C4 H4 0.9500
C5 C10 1.414(3)
C5 C6 1.433(2)
C6 C7 1.429(2)
C7 C8 1.378(2)
C8 C9 1.403(3)
C8 H8 0.9500
C9 C10 1.362(3)
C9 H9 0.9500
C10 H10 0.9500
N1 C11 1.442(3)
N1 C17 1.508(3)
C11 C16 1.392(3)
C11 C12 1.397(2)
C12 C13 1.388(2)
C12 H12 0.9500
C13 C14 1.394(3)
C13 C131 1.510(4)
C14 C15 1.394(3)
C14 H14 0.9500
C15 C16 1.394(3)
C15 C151 1.511(4)
C16 H16 0.9500
C131 H13A 0.9800
C131 H13B 0.9800
C131 H13C 0.9800
C151 H15A 0.9800
C151 H15B 0.9800
C151 H15C 0.9800
C17 C172 1.528(3)
C17 C171 1.530(3)
C17 C173 1.534(3)
C171 H17A 0.9800
C171 H17B 0.9800
C171 H17C 0.9800
C172 H17D 0.9800
C172 H17E 0.9800
C172 H17F 0.9800
C173 H17G 0.9800
C173 H17H 0.9800
C173 H17I 0.9800
N2 C21 1.433(3)
N2 C27 1.507(3)
C21 C26 1.393(3)
C21 C22 1.397(2)
C22 C23 1.396(2)
C22 H22 0.9500
C23 C24 1.394(2)
C23 C231 1.516(3)
C24 C25 1.390(2)
C24 H24 0.9500
C25 C26 1.393(3)
C25 C251 1.504(3)
C26 H26 0.9500
C231 H23A 0.9800
C231 H23B 0.9800
C231 H23C 0.9800
C251 H25A 0.9800
C251 H25B 0.9800
C251 H25C 0.9800
C27 C271 1.529(3)
C27 C272 1.530(3)
C27 C273 1.534(3)
C271 H27A 0.9800
C271 H27B 0.9800
C271 H27C 0.9800
C272 H27D 0.9800
C272 H27E 0.9800
C272 H27F 0.9800
C273 H27G 0.9800
C273 H27H 0.9800
C273 H27I 0.9800
N3 C31 1.441(2)
N3 C37 1.506(3)
C31 C36 1.395(2)
C31 C32 1.398(2)
C32 C33 1.396(2)
C32 H32 0.9500
C33 C34 1.397(2)
C33 C331 1.515(4)
C34 C35 1.391(2)
C34 H34 0.9500
C35 C36 1.392(2)
C35 C351 1.508(3)
C36 H36 0.9500
C331 H33A 0.9800
C331 H33B 0.9800
C331 H33C 0.9800
C351 H35A 0.9800
C351 H35B 0.9800
C351 H35C 0.9800
C37 C371 1.527(3)
C37 C372 1.531(3)
C37 C373 1.534(3)
C371 H37A 0.9800
C371 H37B 0.9800
C371 H37C 0.9800
C372 H37D 0.9800
C372 H37E 0.9800
C372 H37F 0.9800
C373 H37G 0.9800
C373 H37H 0.9800
C373 H37I 0.9800
N4 C41 1.433(15)
N4 C47 1.517(13)
C41 C46 1.385(12)
C41 C42 1.390(9)
C42 C43 1.396(9)
C42 H42 0.9500
C43 C44 1.382(10)
C43 C431 1.507(11)
C44 C45 1.385(10)
C44 H44 0.9500
C45 C46 1.400(11)
C45 C451 1.505(11)
C46 H46 0.9500
C47 C471 1.527(12)
C47 C472 1.528(12)
C47 C473 1.535(13)
C471 H47A 0.9800
C471 H47B 0.9800
C471 H47C 0.9800
C472 H47D 0.9800
C472 H47E 0.9800
C472 H47F 0.9800
C473 H47G 0.9800
C473 H47H 0.9800
C473 H47I 0.9800
N5 C51 1.446(13)
N5 C57 1.511(13)
C51 C56 1.383(10)
C51 C52 1.386(9)
C52 C53 1.392(9)
C52 H52 0.9500
C53 C54 1.388(9)
C53 C531 1.508(11)
C54 C55 1.389(9)
C54 H54 0.9500
C55 C56 1.410(10)
C55 C551 1.500(10)
C56 H56 0.9500
C57 C572 1.519(12)
C57 C573 1.536(12)
C57 C571 1.538(12)
C571 H57A 0.9800
C571 H57B 0.9800
C571 H57C 0.9800
C572 H57D 0.9800
C572 H57E 0.9800
C572 H57F 0.9800
C573 H57G 0.9800
C573 H57H 0.9800
C573 H57I 0.9800
N6 C61 1.414(11)
N6 C67 1.515(14)
C61 C66 1.390(9)
C61 C62 1.402(9)
C62 C63 1.390(9)
C62 H62 0.9500
C63 C64 1.398(10)
C63 C631 1.511(11)
C64 C65 1.385(9)
C64 H64 0.9500
C65 C66 1.400(9)
C65 C651 1.502(10)
C66 H66 0.9500
C67 C673 1.528(13)
C67 C671 1.528(13)
C67 C672 1.537(13)
C671 H67A 0.9800
C671 H67B 0.9800
C671 H67C 0.9800
C672 H67D 0.9800
C672 H67E 0.9800
C672 H67F 0.9800
C673 H67G 0.9800
C673 H67H 0.9800
C673 H67I 0.9800
